data_4067244
loop_
_publ_author_name
'Tomooka, Katsuhiko'
'Shimada, Maki'
'Uehara, Kazuhiro'
'Ito, Masato'

_publ_section_title
;
 A Unique Functional Group Transformation of Planar Chiral Diolefinic
 Organonitrogen Cycles Utilizing PtCl2(2,4,6-trimethylpyridine) Complexes
;
_journal_issue 24
_journal_name_full Organometallics
_journal_page_first 6632
_journal_paper_doi 10.1021/om1009704
_journal_volume 29
_journal_year 2010
_chemical_formula_moiety 'C25 H34 Cl2 N2 O2 Pt S'
_chemical_formula_sum 'C25 H34 Cl2 N2 O2 Pt S'
_chemical_formula_weight 692.61
_space_group_IT_number 14
_symmetry_cell_setting monoclinic
_symmetry_Int_Tables_number 14
_symmetry_space_group_name_Hall '-P 2yn'
_symmetry_space_group_name_H-M 'P 1 21/n 1'
_atom_sites_solution_hydrogens geom
_atom_sites_solution_primary direct
_atom_sites_solution_secondary difmap
_cell_angle_alpha 90.0000
_cell_angle_beta 101.158(13)
_cell_angle_gamma 90.0000
_cell_formula_units_Z 4
_cell_length_a 7.625(7)
_cell_length_b 15.749(13)
_cell_length_c 23.59(2)
_cell_measurement_reflns_used 8185
_cell_measurement_temperature 173
_cell_measurement_theta_max 27.48
_cell_measurement_theta_min 3.01
_cell_volume 2779(4)
_computing_cell_refinement CrystalClear
_computing_data_collection 'CrystalClear (Rigaku Corp., 2000)'
_computing_data_reduction CrystalClear
_computing_molecular_graphics 'CrystalStructure 4.0'
_computing_publication_material 'CrystalStructure 4.0 (Rigaku, 2010)'
_computing_structure_refinement 'CRYSTALS (Carruthers, et al., 1999)'
_computing_structure_solution 'DIRDIF99-PATTY (Gould, et al., 1999)'
_diffrn_ambient_temperature 173
_diffrn_detector_area_resol_mean 7.314
_diffrn_measured_fraction_theta_full 0.963
_diffrn_measured_fraction_theta_max 0.963
_diffrn_measurement_device_type 'Rigaku Saturn70'
_diffrn_measurement_method \w
_diffrn_radiation_type 'Mo K\a'
_diffrn_radiation_wavelength 0.71070
_diffrn_reflns_av_R_equivalents 0.0591
_diffrn_reflns_limit_h_max 9
_diffrn_reflns_limit_h_min -9
_diffrn_reflns_limit_k_max 18
_diffrn_reflns_limit_k_min -20
_diffrn_reflns_limit_l_max 30
_diffrn_reflns_limit_l_min -30
_diffrn_reflns_number 21095
_diffrn_reflns_theta_full 27.48
_diffrn_reflns_theta_max 27.48
_diffrn_standards_number 0
_exptl_absorpt_coefficient_mu 5.319
_exptl_absorpt_correction_T_max 0.345
_exptl_absorpt_correction_T_min 0.192
_exptl_absorpt_correction_type multi-scan
_exptl_absorpt_process_details 'REQAB (Rigaku, 1998)'
_exptl_crystal_colour colorless
_exptl_crystal_density_diffrn 1.655
_exptl_crystal_density_method 'not measured'
_exptl_crystal_description prism
_exptl_crystal_F_000 1368.00
_exptl_crystal_size_max 0.200
_exptl_crystal_size_mid 0.200
_exptl_crystal_size_min 0.200
_refine_diff_density_max 2.280
_refine_diff_density_min -1.650
_refine_ls_extinction_method none
_refine_ls_goodness_of_fit_ref 0.969
_refine_ls_hydrogen_treatment constr
_refine_ls_number_parameters 332
_refine_ls_number_reflns 6137
_refine_ls_R_factor_gt 0.0810
_refine_ls_shift/su_max 0.012
_refine_ls_structure_factor_coef F
_refine_ls_weighting_details 'w = 1/[0.0010Fo^2^ + 3.0000\s(Fo^2^) + 0.5000]'
_refine_ls_weighting_scheme calc
_refine_ls_wR_factor_ref 0.0940
_reflns_number_gt 6123
_reflns_number_total 6137
_reflns_threshold_expression F>2.0\s(F)
_cod_data_source_file om1009704_si_001.cif
_cod_data_source_block '__4b'
_cod_database_code 4067244

loop_
_symmetry_equiv_pos_site_id
_symmetry_equiv_pos_as_xyz
1 +X,+Y,+Z
2 1/2-X,1/2+Y,1/2-Z
3 -X,-Y,-Z
4 1/2+X,1/2-Y,1/2+Z

loop_
_atom_site_label
_atom_site_type_symbol
_atom_site_fract_x
_atom_site_fract_y
_atom_site_fract_z
_atom_site_U_iso_or_equiv
_atom_site_adp_type
_atom_site_occupancy
_atom_site_symmetry_multiplicity
_atom_site_calc_flag
_atom_site_refinement_flags
Pt(1) Pt 0.08441(5) 0.25458(3) 0.25989(2) 0.04003(12) Uani 1.0 4 d .
Cl(1) Cl -0.1224(4) 0.3559(3) 0.27208(14) 0.0615(9) Uani 1.0 4 d .
Cl(2) Cl 0.2661(4) 0.1499(2) 0.23504(14) 0.0634(9) Uani 1.0 4 d .
S(1) S 0.6040(5) 0.1724(2) 0.46815(12) 0.0552(8) Uani 1.0 4 d .
O(1) O 0.4562(13) 0.1255(7) 0.4800(4) 0.067(3) Uani 1.0 4 d .
O(2) O 0.7072(15) 0.2226(8) 0.5128(4) 0.078(4) Uani 1.0 4 d .
N(1) N 0.5249(13) 0.2365(6) 0.4151(5) 0.047(3) Uani 1.0 4 d .
N(2) N -0.1124(11) 0.2098(7) 0.1911(4) 0.045(3) Uani 1.0 4 d .
C(2) C 0.3851(15) 0.2050(7) 0.3667(5) 0.047(3) Uani 1.0 4 d .
C(3) C 0.2678(13) 0.2807(8) 0.3458(5) 0.044(3) Uani 1.0 4 d .
C(4) C 0.3099(14) 0.3281(7) 0.3001(4) 0.041(3) Uani 1.0 4 d .
C(5) C 0.3045(15) 0.4220(8) 0.2928(5) 0.049(3) Uani 1.0 4 d .
C(6) C 0.4824(16) 0.4587(8) 0.3228(5) 0.051(3) Uani 1.0 4 d .
C(7) C 0.5104(16) 0.4543(8) 0.3871(6) 0.056(4) Uani 1.0 4 d .
C(8) C 0.5832(15) 0.3903(8) 0.4206(6) 0.054(4) Uani 1.0 4 d .
C(9) C 0.6432(14) 0.3061(7) 0.4031(5) 0.047(3) Uani 1.0 4 d .
C(10) C 0.1604(14) 0.3121(9) 0.3878(5) 0.051(3) Uani 1.0 4 d .
C(11) C 0.432(3) 0.5294(9) 0.4142(7) 0.081(5) Uani 1.0 4 d .
C(12) C 0.7487(16) 0.1011(8) 0.4427(6) 0.053(4) Uani 1.0 4 d .
C(13) C 0.6755(16) 0.0364(9) 0.4052(6) 0.056(4) Uani 1.0 4 d .
C(14) C 0.786(3) -0.0174(10) 0.3827(8) 0.080(5) Uani 1.0 4 d .
C(15) C 0.970(3) -0.0083(12) 0.3975(8) 0.084(6) Uani 1.0 4 d .
C(16) C 1.0379(16) 0.0533(12) 0.4339(7) 0.072(5) Uani 1.0 4 d .
C(17) C 0.9316(17) 0.1097(10) 0.4565(7) 0.068(4) Uani 1.0 4 d .
C(18) C 1.089(4) -0.0697(15) 0.3728(11) 0.134(10) Uani 1.0 4 d .
C(19) C -0.2307(15) 0.1523(9) 0.2006(6) 0.058(4) Uani 1.0 4 d .
C(20) C -0.3557(17) 0.1214(10) 0.1547(6) 0.066(4) Uani 1.0 4 d .
C(21) C -0.3607(16) 0.1527(12) 0.0995(7) 0.075(5) Uani 1.0 4 d .
C(22) C -0.2376(15) 0.2129(10) 0.0907(6) 0.059(4) Uani 1.0 4 d .
C(23) C -0.1123(17) 0.2426(8) 0.1380(5) 0.053(4) Uani 1.0 4 d .
C(24) C -0.2265(18) 0.1211(10) 0.2609(6) 0.065(4) Uani 1.0 4 d .
C(25) C -0.489(3) 0.1152(14) 0.0468(8) 0.104(7) Uani 1.0 4 d .
C(26) C 0.027(2) 0.3048(11) 0.1303(7) 0.074(5) Uani 1.0 4 d .
H(1) H 0.4388 0.1840 0.3364 0.0561 Uiso 1.0 4 calc R
H(2) H 0.3172 0.1612 0.3798 0.0561 Uiso 1.0 4 calc R
H(3) H 0.2822 0.4362 0.2529 0.0589 Uiso 1.0 4 calc R
H(4) H 0.2117 0.4443 0.3101 0.0589 Uiso 1.0 4 calc R
H(5) H 0.5751 0.4276 0.3105 0.0620 Uiso 1.0 4 calc R
H(6) H 0.4884 0.5165 0.3118 0.0620 Uiso 1.0 4 calc R
H(7) H 0.7615 0.2956 0.4234 0.0544 Uiso 1.0 4 calc R
H(8) H 0.6421 0.3077 0.3628 0.0544 Uiso 1.0 4 calc R
H(9) H 0.4075 0.3116 0.2775 0.0491 Uiso 1.0 4 calc R
H(10) H 0.5981 0.3998 0.4611 0.0627 Uiso 1.0 4 calc R
H(11) H 0.5494 0.0293 0.3961 0.0682 Uiso 1.0 4 calc R
H(12) H 0.7354 -0.0609 0.3567 0.0947 Uiso 1.0 4 calc R
H(13) H 1.1641 0.0585 0.4445 0.0868 Uiso 1.0 4 calc R
H(14) H 0.9826 0.1540 0.4818 0.0801 Uiso 1.0 4 calc R
H(15) H -0.4374 0.0785 0.1609 0.0806 Uiso 1.0 4 calc R
H(16) H -0.2371 0.2339 0.0530 0.0690 Uiso 1.0 4 calc R
H(17) H 0.2383 0.3295 0.4223 0.0642 Uiso 1.0 4 calc R
H(18) H 0.0897 0.3590 0.3716 0.0642 Uiso 1.0 4 calc R
H(19) H 0.0846 0.2680 0.3964 0.0643 Uiso 1.0 4 calc R
H(20) H 0.5228 0.5553 0.4420 0.0961 Uiso 1.0 4 calc R
H(21) H 0.3860 0.5695 0.3850 0.0962 Uiso 1.0 4 calc R
H(22) H 0.3380 0.5107 0.4325 0.0962 Uiso 1.0 4 calc R
H(23) H 1.0678 -0.1261 0.3839 0.1687 Uiso 1.0 4 calc R
H(24) H 1.0643 -0.0657 0.3318 0.1687 Uiso 1.0 4 calc R
H(25) H 1.2110 -0.0554 0.3869 0.1687 Uiso 1.0 4 calc R
H(26) H -0.2427 0.1676 0.2851 0.0772 Uiso 1.0 4 calc R
H(27) H -0.3194 0.0808 0.2608 0.0772 Uiso 1.0 4 calc R
H(28) H -0.1142 0.0951 0.2752 0.0772 Uiso 1.0 4 calc R
H(29) H -0.5600 0.1594 0.0270 0.1190 Uiso 1.0 4 calc R
H(30) H -0.4220 0.0890 0.0215 0.1190 Uiso 1.0 4 calc R
H(31) H -0.5637 0.0741 0.0596 0.1190 Uiso 1.0 4 calc R
H(32) H 0.1423 0.2800 0.1417 0.0900 Uiso 1.0 4 calc R
H(33) H 0.0101 0.3213 0.0909 0.0900 Uiso 1.0 4 calc R
H(34) H 0.0182 0.3533 0.1535 0.0900 Uiso 1.0 4 calc R

loop_
_atom_site_aniso_label
_atom_site_aniso_U_11
_atom_site_aniso_U_22
_atom_site_aniso_U_33
_atom_site_aniso_U_12
_atom_site_aniso_U_13
_atom_site_aniso_U_23
Pt(1) 0.0332(3) 0.0470(3) 0.0406(3) 0.00364(15) 0.00898(16) -0.00260(16)
Cl(1) 0.0462(15) 0.079(2) 0.0593(17) 0.0234(14) 0.0110(13) -0.0046(15)
Cl(2) 0.0441(14) 0.0700(19) 0.0713(19) 0.0095(13) -0.0009(13) -0.0331(16)
S(1) 0.0556(16) 0.0676(19) 0.0397(14) -0.0024(14) 0.0026(12) 0.0094(13)
O(1) 0.066(6) 0.078(6) 0.065(6) -0.005(5) 0.029(5) 0.021(5)
O(2) 0.080(7) 0.104(8) 0.042(5) -0.013(6) -0.007(5) 0.004(5)
N(1) 0.048(5) 0.036(5) 0.051(6) -0.002(4) -0.003(4) 0.001(4)
N(2) 0.026(4) 0.060(6) 0.047(5) 0.005(4) 0.002(4) 0.011(4)
C(2) 0.050(6) 0.041(6) 0.049(6) -0.002(5) 0.004(5) -0.001(5)
C(3) 0.032(5) 0.056(6) 0.040(6) 0.009(5) -0.006(4) 0.000(5)
C(4) 0.041(5) 0.058(6) 0.024(4) -0.015(5) 0.004(4) 0.001(4)
C(5) 0.051(6) 0.058(7) 0.038(6) 0.004(5) 0.010(5) 0.002(5)
C(6) 0.055(7) 0.044(6) 0.056(7) -0.004(5) 0.017(6) 0.000(5)
C(7) 0.048(6) 0.047(6) 0.074(8) -0.015(5) 0.012(6) -0.016(6)
C(8) 0.043(6) 0.057(7) 0.057(7) -0.001(5) -0.006(5) -0.012(6)
C(9) 0.038(5) 0.052(6) 0.046(6) 0.005(5) -0.000(5) 0.000(5)
C(10) 0.031(5) 0.091(9) 0.038(6) 0.006(6) 0.022(5) 0.002(6)
C(11) 0.117(13) 0.058(8) 0.065(9) 0.024(9) 0.011(9) -0.026(7)
C(12) 0.049(6) 0.052(7) 0.056(7) 0.002(5) 0.008(5) 0.015(6)
C(13) 0.039(6) 0.074(8) 0.057(7) -0.000(6) 0.013(5) -0.001(6)
C(14) 0.086(11) 0.054(8) 0.097(12) 0.007(8) 0.010(9) 0.007(8)
C(15) 0.073(10) 0.092(12) 0.089(12) 0.030(9) 0.024(9) 0.034(10)
C(16) 0.029(6) 0.114(13) 0.074(9) 0.009(7) 0.014(6) 0.031(9)
C(17) 0.052(7) 0.071(9) 0.077(9) -0.014(7) 0.005(7) 0.034(8)
C(18) 0.14(2) 0.136(19) 0.14(2) 0.067(16) 0.079(17) 0.056(16)
C(19) 0.039(6) 0.070(8) 0.068(8) -0.002(6) 0.015(6) 0.017(7)
C(20) 0.045(7) 0.093(10) 0.064(8) -0.014(7) 0.021(6) 0.001(7)
C(21) 0.031(6) 0.108(12) 0.078(10) -0.004(7) -0.006(6) -0.011(9)
C(22) 0.040(6) 0.089(10) 0.044(6) 0.004(6) -0.006(5) 0.004(6)
C(23) 0.053(7) 0.062(7) 0.042(6) 0.004(6) 0.007(5) 0.013(5)
C(24) 0.058(8) 0.087(10) 0.048(7) -0.008(7) 0.005(6) 0.023(7)
C(25) 0.072(11) 0.149(18) 0.077(11) -0.033(11) -0.018(9) -0.014(12)
C(26) 0.075(10) 0.088(11) 0.062(9) -0.012(8) 0.020(7) 0.014(8)

loop_
_atom_type_symbol
_atom_type_description
_atom_type_scat_dispersion_real
_atom_type_scat_dispersion_imag
_atom_type_scat_source
C C 0.003 0.002
;
International Tables for Crystallography
(1992, Vol. C, Tables 4.2.6.8 and 6.1.1.4)
;
H H 0.000 0.000
;
International Tables for Crystallography
(1992, Vol. C, Table 6.1.1.4)
;
Cl Cl 0.148 0.159
;
International Tables for Crystallography
(1992, Vol. C, Tables 4.2.6.8 and 6.1.1.4)
;
N N 0.006 0.003
;
International Tables for Crystallography
(1992, Vol. C, Tables 4.2.6.8 and 6.1.1.4)
;
O O 0.011 0.006
;
International Tables for Crystallography
(1992, Vol. C, Tables 4.2.6.8 and 6.1.1.4)
;
Pt Pt -1.703 8.390
;
International Tables for Crystallography
(1992, Vol. C, Tables 4.2.6.8 and 6.1.1.4)
;
S S 0.125 0.123
;
International Tables for Crystallography
(1992, Vol. C, Tables 4.2.6.8 and 6.1.1.4)
;

loop_
_geom_angle_atom_site_label_1
_geom_angle_atom_site_label_2
_geom_angle_atom_site_label_3
_geom_angle
_geom_angle_publ_flag
Cl(1) Pt(1) Cl(2) 171.87(11) yes
Cl(1) Pt(1) N(2) 85.7(3) yes
Cl(1) Pt(1) C(3) 94.7(3) yes
Cl(1) Pt(1) C(4) 94.6(3) yes
Cl(2) Pt(1) N(2) 86.5(3) yes
Cl(2) Pt(1) C(3) 93.5(3) yes
Cl(2) Pt(1) C(4) 91.7(3) yes
N(2) Pt(1) C(3) 166.8(4) yes
N(2) Pt(1) C(4) 156.2(4) yes
C(3) Pt(1) C(4) 36.9(4) yes
O(1) S(1) O(2) 119.2(7) yes
O(1) S(1) N(1) 106.5(6) yes
O(1) S(1) C(12) 108.1(6) yes
O(2) S(1) N(1) 107.1(6) yes
O(2) S(1) C(12) 108.3(7) yes
N(1) S(1) C(12) 107.3(6) yes
S(1) N(1) C(2) 119.1(7) yes
S(1) N(1) C(9) 117.1(7) yes
C(2) N(1) C(9) 118.1(9) yes
Pt(1) N(2) C(19) 120.3(8) yes
Pt(1) N(2) C(23) 117.2(8) yes
C(19) N(2) C(23) 122.5(10) yes
N(1) C(2) C(3) 106.1(9) yes
Pt(1) C(3) C(2) 111.8(7) yes
Pt(1) C(3) C(4) 66.5(6) yes
Pt(1) C(3) C(10) 109.4(7) yes
C(2) C(3) C(4) 117.5(10) yes
C(2) C(3) C(10) 114.3(10) yes
C(4) C(3) C(10) 125.1(11) yes
Pt(1) C(4) C(3) 76.6(6) yes
Pt(1) C(4) C(5) 119.1(7) yes
C(3) C(4) C(5) 127.8(10) yes
C(4) C(5) C(6) 108.8(9) yes
C(5) C(6) C(7) 113.3(11) yes
C(6) C(7) C(8) 126.8(12) yes
C(6) C(7) C(11) 113.6(11) yes
C(8) C(7) C(11) 119.5(13) yes
C(7) C(8) C(9) 128.7(12) yes
N(1) C(9) C(8) 112.0(10) yes
S(1) C(12) C(13) 118.9(9) yes
S(1) C(12) C(17) 122.0(10) yes
C(13) C(12) C(17) 119.1(12) yes
C(12) C(13) C(14) 119.8(12) yes
C(13) C(14) C(15) 120.4(15) yes
C(14) C(15) C(16) 119.0(17) yes
C(14) C(15) C(18) 119.4(17) yes
C(16) C(15) C(18) 121.6(16) yes
C(15) C(16) C(17) 122.3(13) yes
C(12) C(17) C(16) 119.3(13) yes
N(2) C(19) C(20) 119.6(13) yes
N(2) C(19) C(24) 119.6(11) yes
C(20) C(19) C(24) 120.8(13) yes
C(19) C(20) C(21) 120.0(14) yes
C(20) C(21) C(22) 119.3(12) yes
C(20) C(21) C(25) 121.3(15) yes
C(22) C(21) C(25) 119.1(15) yes
C(21) C(22) C(23) 119.3(13) yes
N(2) C(23) C(22) 119.1(12) yes
N(2) C(23) C(26) 119.6(10) yes
C(22) C(23) C(26) 121.2(12) yes
N(1) C(2) H(1) 110.177 no
N(1) C(2) H(2) 110.264 no
C(3) C(2) H(1) 110.117 no
C(3) C(2) H(2) 110.664 no
H(1) C(2) H(2) 109.457 no
Pt(1) C(4) H(9) 103.530 no
C(3) C(4) H(9) 124.132 no
C(5) C(4) H(9) 101.412 no
C(4) C(5) H(3) 110.130 no
C(4) C(5) H(4) 108.928 no
C(6) C(5) H(3) 110.138 no
C(6) C(5) H(4) 109.348 no
H(3) C(5) H(4) 109.460 no
C(5) C(6) H(5) 108.146 no
C(5) C(6) H(6) 108.885 no
C(7) C(6) H(5) 108.529 no
C(7) C(6) H(6) 108.466 no
H(5) C(6) H(6) 109.460 no
C(7) C(8) H(10) 115.595 no
C(9) C(8) H(10) 115.742 no
N(1) C(9) H(7) 109.192 no
N(1) C(9) H(8) 108.846 no
C(8) C(9) H(7) 109.192 no
C(8) C(9) H(8) 108.070 no
H(7) C(9) H(8) 109.464 no
C(3) C(10) H(17) 109.461 no
C(3) C(10) H(18) 109.402 no
C(3) C(10) H(19) 109.548 no
H(17) C(10) H(18) 109.464 no
H(17) C(10) H(19) 109.476 no
H(18) C(10) H(19) 109.476 no
C(7) C(11) H(20) 109.132 no
C(7) C(11) H(21) 109.317 no
C(7) C(11) H(22) 109.968 no
H(20) C(11) H(21) 109.468 no
H(20) C(11) H(22) 109.476 no
H(21) C(11) H(22) 109.466 no
C(12) C(13) H(11) 119.505 no
C(14) C(13) H(11) 120.637 no
C(13) C(14) H(12) 119.715 no
C(15) C(14) H(12) 119.896 no
C(15) C(16) H(13) 118.680 no
C(17) C(16) H(13) 118.999 no
C(12) C(17) H(14) 119.622 no
C(16) C(17) H(14) 121.034 no
C(15) C(18) H(23) 109.814 no
C(15) C(18) H(24) 109.296 no
C(15) C(18) H(25) 109.301 no
H(23) C(18) H(24) 109.472 no
H(23) C(18) H(25) 109.469 no
H(24) C(18) H(25) 109.475 no
C(19) C(20) H(15) 120.018 no
C(21) C(20) H(15) 119.949 no
C(21) C(22) H(16) 120.398 no
C(23) C(22) H(16) 120.290 no
C(19) C(24) H(26) 109.499 no
C(19) C(24) H(27) 109.704 no
C(19) C(24) H(28) 109.209 no
H(26) C(24) H(27) 109.474 no
H(26) C(24) H(28) 109.470 no
H(27) C(24) H(28) 109.471 no
C(21) C(25) H(29) 109.174 no
C(21) C(25) H(30) 109.952 no
C(21) C(25) H(31) 109.291 no
H(29) C(25) H(30) 109.469 no
H(29) C(25) H(31) 109.468 no
H(30) C(25) H(31) 109.472 no
C(23) C(26) H(32) 109.855 no
C(23) C(26) H(33) 109.514 no
C(23) C(26) H(34) 109.041 no
H(32) C(26) H(33) 109.470 no
H(32) C(26) H(34) 109.477 no
H(33) C(26) H(34) 109.468 no

loop_
_geom_bond_atom_site_label_1
_geom_bond_atom_site_label_2
_geom_bond_distance
_geom_bond_publ_flag
Pt(1) Cl(1) 2.301(4) yes
Pt(1) Cl(2) 2.302(4) yes
Pt(1) N(2) 2.107(9) yes
Pt(1) C(3) 2.266(10) yes
Pt(1) C(4) 2.137(10) yes
S(1) O(1) 1.419(11) yes
S(1) O(2) 1.426(11) yes
S(1) N(1) 1.630(10) yes
S(1) C(12) 1.760(13) yes
N(1) C(2) 1.488(14) yes
N(1) C(9) 1.482(15) yes
N(2) C(19) 1.327(16) yes
N(2) C(23) 1.356(16) yes
C(2) C(3) 1.514(15) yes
C(3) C(4) 1.400(16) yes
C(3) C(10) 1.487(17) yes
C(4) C(5) 1.488(16) yes
C(5) C(6) 1.518(16) yes
C(6) C(7) 1.493(19) yes
C(7) C(8) 1.333(17) yes
C(7) C(11) 1.52(2) yes
C(8) C(9) 1.488(17) yes
C(12) C(13) 1.393(18) yes
C(12) C(17) 1.376(18) yes
C(13) C(14) 1.37(3) yes
C(14) C(15) 1.39(3) yes
C(15) C(16) 1.33(3) yes
C(15) C(18) 1.52(4) yes
C(16) C(17) 1.38(3) yes
C(19) C(20) 1.386(18) yes
C(19) C(24) 1.500(19) yes
C(20) C(21) 1.38(3) yes
C(21) C(22) 1.38(2) yes
C(21) C(25) 1.54(3) yes
C(22) C(23) 1.401(16) yes
C(23) C(26) 1.48(2) yes
C(2) H(1) 0.950 no
C(2) H(2) 0.950 no
C(4) H(9) 1.029 no
C(5) H(3) 0.950 no
C(5) H(4) 0.950 no
C(6) H(5) 0.950 no
C(6) H(6) 0.950 no
C(8) H(10) 0.950 no
C(9) H(7) 0.950 no
C(9) H(8) 0.950 no
C(10) H(17) 0.950 no
C(10) H(18) 0.950 no
C(10) H(19) 0.950 no
C(11) H(20) 0.950 no
C(11) H(21) 0.950 no
C(11) H(22) 0.950 no
C(13) H(11) 0.950 no
C(14) H(12) 0.950 no
C(16) H(13) 0.950 no
C(17) H(14) 0.950 no
C(18) H(23) 0.950 no
C(18) H(24) 0.950 no
C(18) H(25) 0.950 no
C(20) H(15) 0.950 no
C(22) H(16) 0.950 no
C(24) H(26) 0.950 no
C(24) H(27) 0.950 no
C(24) H(28) 0.950 no
C(25) H(29) 0.950 no
C(25) H(30) 0.950 no
C(25) H(31) 0.950 no
C(26) H(32) 0.950 no
C(26) H(33) 0.950 no
C(26) H(34) 0.950 no
